data_4073745
loop_
_publ_author_name
'Koller, J\"urgen'
'Sarkar, Soumya'
'Abboud, Khalil A.'
'Veige, Adam S.'

_publ_section_title
;
 Synthesis and Characterization of (2,6-iPrNCN)HfCl2-and
 (3,5-MeNCN)2Hf2-(where NCN =
 2,6-bis[phenylazanidyl]methylphenyl):&#x00A0; New Trianionic Pincer
 Ligands
;
_journal_issue 22
_journal_name_full Organometallics
_journal_page_first 5438
_journal_paper_doi 10.1021/om700597u
_journal_volume 26
_journal_year 2007
_chemical_formula_sum 'C44 H71 Cl2 Hf Li N2 O6'
_chemical_formula_weight 980.36
_chemical_name_systematic
; 
 ? 
;
_space_group_IT_number 14
_symmetry_cell_setting monoclinic
_symmetry_space_group_name_Hall '-P 2ybc'
_symmetry_space_group_name_H-M 'P 1 21/c 1'
_atom_sites_solution_hydrogens geom
_atom_sites_solution_primary direct
_atom_sites_solution_secondary difmap
_audit_creation_method SHELXL-97
_cell_angle_alpha 90.00
_cell_angle_beta 98.627(2)
_cell_angle_gamma 90.00
_cell_formula_units_Z 4
_cell_length_a 14.2626(11)
_cell_length_b 12.6991(10)
_cell_length_c 27.443(2)
_cell_measurement_reflns_used 67
_cell_measurement_temperature 173(2)
_cell_measurement_theta_max 28.0
_cell_measurement_theta_min 2.0
_cell_volume 4914.3(6)
_computing_cell_refinement 'Bruker SMART v5.624 & SAINT 6.36a (Bruker 1998)'
_computing_data_collection 'Bruker SMART v5.624 (Bruker 1998)'
_computing_data_reduction 'Bruker SHELXTL v6.14 (Bruker 2000)'
_computing_molecular_graphics 'Bruker SHELXTL v6.14'
_computing_publication_material 'Bruker SHELXTL v6.14'
_computing_structure_refinement 'Bruker SHELXTL v6.14'
_computing_structure_solution 'Bruker SHELXTL v6.14'
_diffrn_ambient_temperature 173(2)
_diffrn_measured_fraction_theta_full 0.985
_diffrn_measured_fraction_theta_max 0.985
_diffrn_measurement_device_type 'SMART CCD area detector'
_diffrn_measurement_method '\w scans'
_diffrn_radiation_monochromator graphite
_diffrn_radiation_source 'fine-focus sealed tube'
_diffrn_radiation_type MoK\a
_diffrn_radiation_wavelength 0.71073
_diffrn_reflns_av_R_equivalents 0.1139
_diffrn_reflns_av_sigmaI/netI 0.1526
_diffrn_reflns_limit_h_max 17
_diffrn_reflns_limit_h_min -18
_diffrn_reflns_limit_k_max 15
_diffrn_reflns_limit_k_min -16
_diffrn_reflns_limit_l_max 17
_diffrn_reflns_limit_l_min -35
_diffrn_reflns_number 31825
_diffrn_reflns_theta_full 27.50
_diffrn_reflns_theta_max 27.50
_diffrn_reflns_theta_min 1.50
_diffrn_standards_decay_% 1
_diffrn_standards_number 0
_exptl_absorpt_coefficient_mu 2.274
_exptl_absorpt_correction_T_max 0.8889
_exptl_absorpt_correction_T_min 0.8220
_exptl_absorpt_correction_type integration
_exptl_absorpt_process_details 'based on measured indexed crystal faces, Bruker SHELXTL  v6.12 (Bruker 1998)'
_exptl_crystal_colour colorless
_exptl_crystal_density_diffrn 1.325
_exptl_crystal_density_method 'not measured'
_exptl_crystal_description plate
_exptl_crystal_F_000 2024
_exptl_crystal_size_max 0.09
_exptl_crystal_size_mid 0.09
_exptl_crystal_size_min 0.02
_refine_diff_density_max 1.398
_refine_diff_density_min -1.283
_refine_diff_density_rms 0.149
_refine_ls_extinction_method none
_refine_ls_goodness_of_fit_ref 1.024
_refine_ls_hydrogen_treatment constr
_refine_ls_matrix_type full
_refine_ls_number_parameters 490
_refine_ls_number_reflns 11123
_refine_ls_number_restraints 100
_refine_ls_restrained_S_all 1.031
_refine_ls_R_factor_all 0.1439
_refine_ls_R_factor_gt 0.0704
_refine_ls_shift/su_max 0.003
_refine_ls_shift/su_mean 0.000
_refine_ls_structure_factor_coef Fsqd
_refine_ls_weighting_details 'calc w=1/[\s^2^(Fo^2^)+(0.0690P)^2^] where P=(Fo^2^+2Fc^2^)/3'
_refine_ls_weighting_scheme calc
_refine_ls_wR_factor_gt 0.1418
_refine_ls_wR_factor_ref 0.1669
_reflns_number_gt 6300
_reflns_number_total 11123
_reflns_threshold_expression I>2\s(I)
_cod_data_source_file om700597u-file002.cif
_cod_data_source_block kv26
_cod_depositor_comments
;
The following automatic conversions were performed:

'_symmetry_cell_setting' value 'Monoclinic' changed to 'monoclinic'
according to /home/saulius/struct/CIF-dictionaries/cif_core.dic
dictionary named 'cif_core.dic' version 2.4.1 from 2010-06-29.

Automatic conversion script
Id: cif_fix_values 1715 2011-07-08 13:25:40Z adriana 
;
_cod_original_cell_volume 4914.3(7)
_cod_original_sg_symbol_H-M P21/c
_cod_database_code 4073745

loop_
_symmetry_equiv_pos_as_xyz
'x, y, z'
'-x, y+1/2, -z+1/2'
'-x, -y, -z'
'x, -y-1/2, z-1/2'

loop_
_atom_site_label
_atom_site_type_symbol
_atom_site_fract_x
_atom_site_fract_y
_atom_site_fract_z
_atom_site_U_iso_or_equiv
_atom_site_adp_type
_atom_site_occupancy
_atom_site_symmetry_multiplicity
_atom_site_calc_flag
_atom_site_refinement_flags
_atom_site_disorder_assembly
_atom_site_disorder_group
Hf Hf 0.26431(3) 0.72910(3) 0.355150(13) 0.03091(12) Uani 1 1 d . . .
Cl1 Cl 0.1981(3) 0.8270(3) 0.41590(13) 0.0956(11) Uani 1 1 d . . .
Cl2 Cl 0.1307(4) 0.6468(4) 0.3085(2) 0.158(2) Uani 1 1 d . . .
N1 N 0.3005(5) 0.8493(5) 0.3070(2) 0.0315(16) Uani 1 1 d . . .
N2 N 0.3269(5) 0.6067(5) 0.4013(2) 0.0325(16) Uani 1 1 d . . .
C1 C 0.3958(6) 0.6786(7) 0.3276(3) 0.0337(19) Uani 1 1 d . . .
C2 C 0.4303(7) 0.7387(7) 0.2911(3) 0.039(2) Uani 1 1 d . . .
C3 C 0.5073(7) 0.6996(7) 0.2700(3) 0.045(2) Uani 1 1 d . . .
H3A H 0.5303 0.7383 0.2446 0.054 Uiso 1 1 calc R . .
C4 C 0.5498(7) 0.6054(8) 0.2859(4) 0.053(3) Uani 1 1 d . . .
H4A H 0.6008 0.5788 0.2708 0.063 Uiso 1 1 calc R . .
C5 C 0.5181(7) 0.5490(7) 0.3241(3) 0.047(2) Uani 1 1 d . . .
H5A H 0.5488 0.4855 0.3359 0.056 Uiso 1 1 calc R . .
C6 C 0.4415(7) 0.5866(7) 0.3446(3) 0.039(2) Uani 1 1 d . . .
C7 C 0.3792(6) 0.8407(7) 0.2784(3) 0.038(2) Uani 1 1 d . . .
H7A H 0.4234 0.9006 0.2863 0.046 Uiso 1 1 calc R . .
H7B H 0.3546 0.8429 0.2427 0.046 Uiso 1 1 calc R . .
C8 C 0.4030(7) 0.5399(7) 0.3875(3) 0.040(2) Uani 1 1 d . . .
H8A H 0.3780 0.4685 0.3789 0.048 Uiso 1 1 calc R . .
H8B H 0.4545 0.5334 0.4159 0.048 Uiso 1 1 calc R . .
C9 C 0.2508(6) 0.9466(6) 0.2973(3) 0.034(2) Uani 1 1 d . . .
C10 C 0.1771(7) 0.9576(7) 0.2574(3) 0.038(2) Uani 1 1 d . . .
C11 C 0.1301(7) 1.0528(7) 0.2491(4) 0.047(2) Uani 1 1 d . . .
H11A H 0.0798 1.0589 0.2223 0.056 Uiso 1 1 calc R . .
C12 C 0.1546(8) 1.1383(8) 0.2785(4) 0.055(3) Uani 1 1 d . . .
H12A H 0.1222 1.2034 0.2722 0.066 Uiso 1 1 calc R . .
C13 C 0.2260(7) 1.1284(7) 0.3169(4) 0.047(2) Uani 1 1 d . . .
H13A H 0.2416 1.1878 0.3376 0.057 Uiso 1 1 calc R . .
C14 C 0.2783(7) 1.0351(7) 0.3278(3) 0.040(2) Uani 1 1 d . . .
C15 C 0.1501(7) 0.8675(7) 0.2203(3) 0.045(2) Uani 1 1 d . . .
H15A H 0.1865 0.8032 0.2327 0.055 Uiso 1 1 calc R . .
C16 C 0.0442(8) 0.8419(9) 0.2146(4) 0.071(3) Uani 1 1 d . . .
H16A H 0.0271 0.8233 0.2469 0.107 Uiso 1 1 calc R . .
H16B H 0.0301 0.7824 0.1920 0.107 Uiso 1 1 calc R . .
H16C H 0.0074 0.9035 0.2015 0.107 Uiso 1 1 calc R . .
C17 C 0.1772(8) 0.8969(8) 0.1694(3) 0.056(3) Uani 1 1 d . . .
H17A H 0.1597 0.8392 0.1461 0.083 Uiso 1 1 calc R . .
H17B H 0.2458 0.9091 0.1727 0.083 Uiso 1 1 calc R . .
H17C H 0.1434 0.9610 0.1571 0.083 Uiso 1 1 calc R . .
C18 C 0.3590(7) 1.0335(7) 0.3693(3) 0.044(2) Uani 1 1 d . . .
H18A H 0.3835 0.9597 0.3727 0.052 Uiso 1 1 calc R . .
C19 C 0.3280(9) 1.0652(8) 0.4189(4) 0.065(3) Uani 1 1 d . . .
H19A H 0.2759 1.0197 0.4255 0.097 Uiso 1 1 calc R . .
H19B H 0.3068 1.1387 0.4172 0.097 Uiso 1 1 calc R . .
H19C H 0.3818 1.0575 0.4454 0.097 Uiso 1 1 calc R . .
C20 C 0.4396(8) 1.1039(9) 0.3581(4) 0.067(3) Uani 1 1 d . . .
H20A H 0.4585 1.0829 0.3266 0.100 Uiso 1 1 calc R . .
H20B H 0.4939 1.0967 0.3844 0.100 Uiso 1 1 calc R . .
H20C H 0.4184 1.1774 0.3561 0.100 Uiso 1 1 calc R . .
C21 C 0.3104(7) 0.5871(6) 0.4506(3) 0.036(2) Uani 1 1 d . . .
C22 C 0.2374(7) 0.5229(7) 0.4607(3) 0.040(2) Uani 1 1 d . . .
C23 C 0.2261(7) 0.5063(8) 0.5104(4) 0.049(3) Uani 1 1 d . . .
H23A H 0.1740 0.4654 0.5174 0.059 Uiso 1 1 calc R . .
C24 C 0.2880(7) 0.5473(7) 0.5488(3) 0.045(2) Uani 1 1 d . . .
H24A H 0.2812 0.5317 0.5820 0.054 Uiso 1 1 calc R . .
C25 C 0.3608(7) 0.6119(7) 0.5383(3) 0.045(2) Uani 1 1 d . . .
H25A H 0.4021 0.6435 0.5647 0.054 Uiso 1 1 calc R . .
C26 C 0.3745(6) 0.6314(6) 0.4902(3) 0.033(2) Uani 1 1 d . . .
C27 C 0.1684(8) 0.4715(8) 0.4207(4) 0.054(3) Uani 1 1 d . . .
H27A H 0.1835 0.4979 0.3884 0.064 Uiso 1 1 calc R . .
C28 C 0.1803(11) 0.3535(9) 0.4208(5) 0.102(5) Uani 1 1 d . . .
H28A H 0.2466 0.3360 0.4189 0.153 Uiso 1 1 calc R . .
H28B H 0.1395 0.3233 0.3923 0.153 Uiso 1 1 calc R . .
H28C H 0.1625 0.3243 0.4512 0.153 Uiso 1 1 calc R . .
C29 C 0.0669(9) 0.5007(12) 0.4234(5) 0.099(5) Uani 1 1 d . . .
H29A H 0.0250 0.4654 0.3968 0.149 Uiso 1 1 calc R . .
H29B H 0.0593 0.5772 0.4198 0.149 Uiso 1 1 calc R . .
H29C H 0.0505 0.4787 0.4553 0.149 Uiso 1 1 calc R . .
C30 C 0.4543(7) 0.7052(6) 0.4812(3) 0.038(2) Uani 1 1 d . . .
H30A H 0.4567 0.7053 0.4449 0.046 Uiso 1 1 calc R . .
C31 C 0.5506(7) 0.6681(8) 0.5069(4) 0.052(3) Uani 1 1 d . . .
H31A H 0.5998 0.7175 0.5001 0.078 Uiso 1 1 calc R . .
H31B H 0.5642 0.5980 0.4948 0.078 Uiso 1 1 calc R . .
H31C H 0.5499 0.6648 0.5426 0.078 Uiso 1 1 calc R . .
C32 C 0.4340(7) 0.8170(7) 0.4960(4) 0.053(3) Uani 1 1 d . . .
H32A H 0.4860 0.8631 0.4899 0.079 Uiso 1 1 calc R . .
H32B H 0.4281 0.8187 0.5311 0.079 Uiso 1 1 calc R . .
H32C H 0.3746 0.8413 0.4765 0.079 Uiso 1 1 calc R . .
Li Li 0.2049(15) 1.4312(14) 0.1277(6) 0.061(5) Uani 1 1 d . . .
C41 C 0.0685(11) 1.2502(15) 0.1405(6) 0.149(8) Uani 1 1 d D . .
H41A H 0.0600 1.1737 0.1380 0.223 Uiso 1 1 calc R A .
H41B H 0.0178 1.2851 0.1182 0.223 Uiso 1 1 calc R . .
H41C H 0.0660 1.2727 0.1745 0.223 Uiso 1 1 calc R . .
O42 O 0.1542(7) 1.2768(8) 0.1277(4) 0.108(3) Uani 1 1 d D . .
C43 C 0.2213(12) 1.2005(12) 0.1350(7) 0.130(7) Uani 1 1 d D . .
H43A H 0.1946 1.1333 0.1210 0.156 Uiso 1 1 calc R A .
H43B H 0.2417 1.1902 0.1708 0.156 Uiso 1 1 calc R . .
C44 C 0.3079(14) 1.2319(12) 0.1102(7) 0.138(7) Uani 1 1 d D A .
H44A H 0.3648 1.1937 0.1261 0.166 Uiso 1 1 calc R . .
H44B H 0.2962 1.2116 0.0750 0.166 Uiso 1 1 calc R . .
O45 O 0.3248(8) 1.3450(8) 0.1143(5) 0.148(5) Uani 1 1 d D A .
C46 C 0.4112(11) 1.3752(12) 0.1026(7) 0.123(6) Uani 1 1 d D . .
H46A H 0.4497 1.3125 0.0989 0.185 Uiso 1 1 calc R A .
H46B H 0.4440 1.4199 0.1289 0.185 Uiso 1 1 calc R . .
H46C H 0.4016 1.4146 0.0715 0.185 Uiso 1 1 calc R . .
C51 C 0.263(2) 1.3759(18) 0.2415(9) 0.090(8) Uiso 0.50 1 d PD A 1
H51A H 0.2897 1.4106 0.2724 0.135 Uiso 0.50 1 calc PR A 1
H51B H 0.3055 1.3192 0.2343 0.135 Uiso 0.50 1 calc PR A 1
H51C H 0.2008 1.3464 0.2447 0.135 Uiso 0.50 1 calc PR A 1
O52 O 0.253(3) 1.448(3) 0.2041(12) 0.19(2) Uiso 0.50 1 d PD A 1
C53 C 0.321(2) 1.5239(19) 0.2153(8) 0.095(9) Uiso 0.50 1 d PD A 1
H53A H 0.3850 1.4941 0.2136 0.114 Uiso 0.50 1 calc PR A 1
H53B H 0.3207 1.5499 0.2493 0.114 Uiso 0.50 1 calc PR A 1
C54 C 0.3013(16) 1.6141(14) 0.1789(7) 0.056(6) Uiso 0.50 1 d PD A 1
H54A H 0.2449 1.6538 0.1856 0.067 Uiso 0.50 1 calc PR A 1
H54B H 0.3561 1.6629 0.1823 0.067 Uiso 0.50 1 calc PR A 1
O55 O 0.285(2) 1.5712(16) 0.1298(7) 0.100(4) Uiso 0.50 1 d PD A 1
C56 C 0.256(2) 1.644(2) 0.0913(9) 0.086(9) Uiso 0.50 1 d PD A 1
H56A H 0.2972 1.7063 0.0957 0.129 Uiso 0.50 1 calc PR A 1
H56B H 0.1902 1.6654 0.0921 0.129 Uiso 0.50 1 calc PR A 1
H56C H 0.2609 1.6111 0.0595 0.129 Uiso 0.50 1 calc PR A 1
C151 C 0.012(4) 1.424(4) 0.1610(17) 0.28(3) Uiso 0.50 1 d PD A 1
H15F H -0.0519 1.4518 0.1588 0.415 Uiso 0.50 1 calc PR A 1
H15G H 0.0458 1.4322 0.1947 0.415 Uiso 0.50 1 calc PR A 1
H15H H 0.0093 1.3485 0.1525 0.415 Uiso 0.50 1 calc PR A 1
O152 O 0.0592(13) 1.4751(14) 0.1297(6) 0.078(3) Uiso 0.50 1 d PD A 1
C153 C 0.014(2) 1.520(3) 0.0883(10) 0.161(16) Uiso 0.50 1 d PD A 1
H15B H 0.0326 1.5944 0.0869 0.193 Uiso 0.50 1 calc PR A 1
H15C H -0.0557 1.5171 0.0886 0.193 Uiso 0.50 1 calc PR A 1
C154 C 0.038(2) 1.460(4) 0.0418(11) 0.22(2) Uiso 0.50 1 d PD A 1
H15D H 0.0057 1.3907 0.0387 0.268 Uiso 0.50 1 calc PR A 1
H15E H 0.0159 1.5013 0.0117 0.268 Uiso 0.50 1 calc PR A 1
O155 O 0.1382(18) 1.445(2) 0.0468(8) 0.105(4) Uiso 0.50 1 d PD A 1
C156 C 0.1871(18) 1.3914(18) 0.0135(8) 0.067(7) Uiso 0.50 1 d PD A 1
H15I H 0.1500 1.3941 -0.0196 0.101 Uiso 0.50 1 calc PR A 1
H15J H 0.1964 1.3179 0.0239 0.101 Uiso 0.50 1 calc PR A 1
H15K H 0.2489 1.4248 0.0129 0.101 Uiso 0.50 1 calc PR A 1
C61 C 0.304(2) 1.650(2) 0.1539(10) 0.107(10) Uiso 0.50 1 d PD A 2
H61A H 0.3099 1.7201 0.1399 0.160 Uiso 0.50 1 calc PR A 2
H61B H 0.3665 1.6232 0.1676 0.160 Uiso 0.50 1 calc PR A 2
H61C H 0.2639 1.6542 0.1800 0.160 Uiso 0.50 1 calc PR A 2
O62 O 0.2630(19) 1.5841(17) 0.1182(8) 0.100(4) Uiso 0.50 1 d PD A 2
C63 C 0.213(2) 1.6329(19) 0.0774(10) 0.112(12) Uiso 0.50 1 d PD A 2
H63A H 0.2461 1.6971 0.0690 0.135 Uiso 0.50 1 calc PR A 2
H63B H 0.1487 1.6532 0.0842 0.135 Uiso 0.50 1 calc PR A 2
C64 C 0.204(3) 1.552(2) 0.0343(10) 0.151(15) Uiso 0.50 1 d PD A 2
H64A H 0.1622 1.5801 0.0052 0.181 Uiso 0.50 1 calc PR A 2
H64B H 0.2676 1.5386 0.0249 0.181 Uiso 0.50 1 calc PR A 2
O65 O 0.1656(19) 1.4568(19) 0.0516(8) 0.105(4) Uiso 0.50 1 d PD A 2
C66 C 0.137(3) 1.373(2) 0.0190(11) 0.124(13) Uiso 0.50 1 d PD A 2
H66A H 0.1165 1.4006 -0.0142 0.186 Uiso 0.50 1 calc PR A 2
H66B H 0.0848 1.3345 0.0303 0.186 Uiso 0.50 1 calc PR A 2
H66C H 0.1908 1.3248 0.0182 0.186 Uiso 0.50 1 calc PR A 2
C161 C 0.0002(17) 1.553(2) 0.1305(9) 0.101(9) Uiso 0.50 1 d PD A 2
H16H H -0.0328 1.5723 0.1580 0.151 Uiso 0.50 1 calc PR A 2
H16I H -0.0407 1.5065 0.1079 0.151 Uiso 0.50 1 calc PR A 2
H16J H 0.0153 1.6161 0.1130 0.151 Uiso 0.50 1 calc PR A 2
O162 O 0.0824(11) 1.5004(14) 0.1483(6) 0.078(3) Uiso 0.50 1 d PD A 2
C163 C 0.0844(17) 1.515(2) 0.1978(8) 0.102(9) Uiso 0.50 1 d PD A 2
H16D H 0.0283 1.4792 0.2077 0.122 Uiso 0.50 1 calc PR A 2
H16E H 0.0785 1.5908 0.2043 0.122 Uiso 0.50 1 calc PR A 2
C164 C 0.1729(17) 1.473(3) 0.2300(9) 0.128(12) Uiso 0.50 1 d PD A 2
H16F H 0.1950 1.5266 0.2555 0.154 Uiso 0.50 1 calc PR A 2
H16G H 0.1562 1.4089 0.2472 0.154 Uiso 0.50 1 calc PR A 2
O165 O 0.2488(11) 1.4491(12) 0.2035(6) 0.049(5) Uiso 0.50 1 d PD A 2
C166 C 0.3337(19) 1.410(3) 0.2310(12) 0.147(14) Uiso 0.50 1 d PD A 2
H16K H 0.3364 1.4297 0.2657 0.220 Uiso 0.50 1 calc PR A 2
H16L H 0.3883 1.4399 0.2181 0.220 Uiso 0.50 1 calc PR A 2
H16M H 0.3350 1.3330 0.2282 0.220 Uiso 0.50 1 calc PR A 2

loop_
_atom_site_aniso_label
_atom_site_aniso_U_11
_atom_site_aniso_U_22
_atom_site_aniso_U_33
_atom_site_aniso_U_23
_atom_site_aniso_U_13
_atom_site_aniso_U_12
Hf 0.0344(2) 0.03148(18) 0.02634(18) 0.00157(18) 0.00293(12) 0.00468(19)
Cl1 0.104(3) 0.091(2) 0.091(3) 0.012(2) 0.013(2) 0.001(2)
Cl2 0.150(5) 0.162(5) 0.152(5) 0.045(4) -0.012(4) -0.011(4)
N1 0.036(4) 0.034(4) 0.026(4) 0.000(3) 0.009(3) 0.003(3)
N2 0.039(4) 0.034(4) 0.022(4) 0.006(3) -0.002(3) 0.006(3)
C1 0.041(5) 0.033(5) 0.028(5) -0.004(4) 0.010(4) 0.005(4)
C2 0.049(6) 0.041(5) 0.029(4) 0.003(4) 0.009(4) 0.006(4)
C3 0.046(6) 0.050(6) 0.043(6) -0.002(4) 0.020(5) 0.005(4)
C4 0.049(7) 0.069(7) 0.042(6) -0.009(5) 0.012(5) 0.021(5)
C5 0.048(6) 0.050(6) 0.044(6) -0.005(5) 0.011(5) 0.017(5)
C6 0.050(6) 0.034(5) 0.030(5) -0.007(4) -0.003(4) 0.008(4)
C7 0.039(6) 0.042(6) 0.036(5) 0.001(4) 0.013(4) 0.007(4)
C8 0.055(6) 0.032(5) 0.033(5) 0.000(4) 0.007(4) 0.015(4)
C9 0.046(6) 0.023(5) 0.036(5) 0.008(4) 0.015(4) 0.001(4)
C10 0.044(6) 0.036(5) 0.035(5) 0.013(4) 0.005(4) -0.003(4)
C11 0.049(6) 0.044(6) 0.048(6) 0.019(5) 0.007(5) 0.008(5)
C12 0.062(8) 0.044(6) 0.064(7) 0.015(5) 0.021(6) 0.023(5)
C13 0.059(7) 0.032(5) 0.054(7) -0.008(4) 0.021(5) 0.001(5)
C14 0.047(6) 0.044(6) 0.030(5) -0.001(4) 0.015(4) 0.005(4)
C15 0.059(7) 0.033(5) 0.041(6) 0.009(4) -0.008(5) 0.001(4)
C16 0.057(8) 0.078(9) 0.072(8) 0.008(6) -0.011(6) -0.017(6)
C17 0.073(8) 0.063(7) 0.029(5) 0.009(5) -0.001(5) 0.006(5)
C18 0.054(7) 0.031(5) 0.044(6) -0.011(4) 0.002(5) 0.000(4)
C19 0.089(9) 0.056(7) 0.050(7) -0.011(5) 0.015(6) 0.001(6)
C20 0.065(8) 0.076(8) 0.057(7) -0.003(6) 0.004(6) -0.008(6)
C21 0.048(6) 0.028(5) 0.032(5) 0.010(4) 0.011(4) 0.010(4)
C22 0.052(6) 0.044(6) 0.026(5) 0.008(4) 0.009(4) 0.005(4)
C23 0.043(6) 0.053(6) 0.052(7) 0.016(5) 0.008(5) -0.003(5)
C24 0.054(7) 0.048(6) 0.034(6) 0.013(4) 0.008(5) 0.006(5)
C25 0.067(7) 0.044(6) 0.024(5) -0.005(4) 0.005(5) 0.000(5)
C26 0.049(6) 0.024(4) 0.026(5) 0.004(3) 0.005(4) 0.009(4)
C27 0.054(7) 0.050(6) 0.056(7) 0.001(5) 0.004(5) -0.017(5)
C28 0.111(13) 0.058(9) 0.127(13) -0.031(8) -0.015(9) -0.016(8)
C29 0.055(9) 0.131(13) 0.105(12) -0.027(9) -0.013(8) 0.012(8)
C30 0.048(6) 0.029(6) 0.037(5) 0.007(4) 0.004(4) 0.001(4)
C31 0.040(6) 0.059(7) 0.054(6) 0.008(5) -0.009(5) 0.007(5)
C32 0.057(7) 0.039(5) 0.062(7) 0.007(5) 0.007(5) 0.000(5)
Li 0.084(15) 0.069(12) 0.034(9) 0.001(8) 0.021(9) -0.010(10)
C41 0.109(14) 0.22(2) 0.116(14) 0.061(13) 0.016(11) -0.075(14)
O42 0.071(7) 0.082(7) 0.169(11) 0.051(7) 0.014(6) -0.006(5)
C43 0.18(2) 0.083(12) 0.136(16) 0.034(10) 0.055(15) 0.009(12)
C44 0.20(2) 0.106(14) 0.112(15) -0.014(11) 0.025(14) 0.036(13)
O45 0.127(11) 0.101(9) 0.232(14) -0.088(9) 0.081(10) -0.017(7)
C46 0.100(14) 0.121(14) 0.161(17) -0.021(12) 0.060(13) 0.003(10)

loop_
_atom_type_symbol
_atom_type_description
_atom_type_scat_dispersion_real
_atom_type_scat_dispersion_imag
_atom_type_scat_source
C C 0.0033 0.0016 'International Tables Vol C Tables 4.2.6.8 and 6.1.1.4'
H H 0.0000 0.0000 'International Tables Vol C Tables 4.2.6.8 and 6.1.1.4'
Li Li -0.0003 0.0001 'International Tables Vol C Tables 4.2.6.8 and 6.1.1.4'
N N 0.0061 0.0033 'International Tables Vol C Tables 4.2.6.8 and 6.1.1.4'
O O 0.0106 0.0060 'International Tables Vol C Tables 4.2.6.8 and 6.1.1.4'
Cl Cl 0.1484 0.1585 'International Tables Vol C Tables 4.2.6.8 and 6.1.1.4'
Hf Hf -0.5830 6.1852 'International Tables Vol C Tables 4.2.6.8 and 6.1.1.4'

loop_
_geom_angle_atom_site_label_1
_geom_angle_atom_site_label_2
_geom_angle_atom_site_label_3
_geom_angle
N2 Hf N1 141.0(3)
N2 Hf C1 71.9(3)
N1 Hf C1 72.5(3)
N2 Hf Cl2 103.4(2)
N1 Hf Cl2 103.3(2)
C1 Hf Cl2 109.9(3)
N2 Hf Cl1 98.1(2)
N1 Hf Cl1 102.62(19)
C1 Hf Cl1 146.3(2)
Cl2 Hf Cl1 103.70(18)
C9 N1 C7 111.3(6)
C9 N1 Hf 125.0(5)
C7 N1 Hf 123.7(5)
C21 N2 C8 112.0(6)
C21 N2 Hf 125.4(5)
C8 N2 Hf 122.1(5)
C6 C1 C2 119.9(8)
C6 C1 Hf 120.7(6)
C2 C1 Hf 119.4(6)
C1 C2 C3 118.7(8)
C1 C2 C7 115.1(7)
C3 C2 C7 126.2(8)
C4 C3 C2 120.6(9)
C4 C3 H3A 119.7
C2 C3 H3A 119.7
C3 C4 C5 120.2(8)
C3 C4 H4A 119.9
C5 C4 H4A 119.9
C6 C5 C4 119.3(9)
C6 C5 H5A 120.3
C4 C5 H5A 120.3
C1 C6 C5 121.1(8)
C1 C6 C8 112.9(7)
C5 C6 C8 125.9(8)
N1 C7 C2 108.9(7)
N1 C7 H7A 109.9
C2 C7 H7A 109.9
N1 C7 H7B 109.9
C2 C7 H7B 109.9
H7A C7 H7B 108.3
N2 C8 C6 110.2(7)
N2 C8 H8A 109.6
C6 C8 H8A 109.6
N2 C8 H8B 109.6
C6 C8 H8B 109.6
H8A C8 H8B 108.1
C10 C9 C14 119.2(8)
C10 C9 N1 121.5(8)
C14 C9 N1 119.3(8)
C11 C10 C9 120.2(9)
C11 C10 C15 118.2(9)
C9 C10 C15 121.6(8)
C12 C11 C10 121.4(10)
C12 C11 H11A 119.3
C10 C11 H11A 119.3
C13 C12 C11 118.7(9)
C13 C12 H12A 120.6
C11 C12 H12A 120.6
C12 C13 C14 123.6(9)
C12 C13 H13A 118.2
C14 C13 H13A 118.2
C13 C14 C9 116.8(9)
C13 C14 C18 119.8(8)
C9 C14 C18 123.4(8)
C16 C15 C10 111.7(8)
C16 C15 C17 109.6(8)
C10 C15 C17 110.2(7)
C16 C15 H15A 108.4
C10 C15 H15A 108.4
C17 C15 H15A 108.4
C15 C16 H16A 109.5
C15 C16 H16B 109.5
H16A C16 H16B 109.5
C15 C16 H16C 109.5
H16A C16 H16C 109.5
H16B C16 H16C 109.5
C15 C17 H17A 109.5
C15 C17 H17B 109.5
H17A C17 H17B 109.5
C15 C17 H17C 109.5
H17A C17 H17C 109.5
H17B C17 H17C 109.5
C14 C18 C20 110.9(8)
C14 C18 C19 112.3(8)
C20 C18 C19 110.3(8)
C14 C18 H18A 107.7
C20 C18 H18A 107.7
C19 C18 H18A 107.7
C18 C19 H19A 109.5
C18 C19 H19B 109.5
H19A C19 H19B 109.5
C18 C19 H19C 109.5
H19A C19 H19C 109.5
H19B C19 H19C 109.5
C18 C20 H20A 109.5
C18 C20 H20B 109.5
H20A C20 H20B 109.5
C18 C20 H20C 109.5
H20A C20 H20C 109.5
H20B C20 H20C 109.5
C22 C21 C26 119.8(8)
C22 C21 N2 121.8(8)
C26 C21 N2 118.3(8)
C21 C22 C23 118.7(9)
C21 C22 C27 122.5(8)
C23 C22 C27 118.8(9)
C24 C23 C22 122.2(9)
C24 C23 H23A 118.9
C22 C23 H23A 118.9
C23 C24 C25 118.7(9)
C23 C24 H24A 120.7
C25 C24 H24A 120.7
C26 C25 C24 121.4(9)
C26 C25 H25A 119.3
C24 C25 H25A 119.3
C25 C26 C21 119.3(8)
C25 C26 C30 118.7(8)
C21 C26 C30 121.9(7)
C29 C27 C22 112.6(9)
C29 C27 C28 110.7(10)
C22 C27 C28 111.6(9)
C29 C27 H27A 107.2
C22 C27 H27A 107.2
C28 C27 H27A 107.2
C27 C28 H28A 109.5
C27 C28 H28B 109.5
H28A C28 H28B 109.5
C27 C28 H28C 109.5
H28A C28 H28C 109.5
H28B C28 H28C 109.5
C27 C29 H29A 109.5
C27 C29 H29B 109.5
H29A C29 H29B 109.5
C27 C29 H29C 109.5
H29A C29 H29C 109.5
H29B C29 H29C 109.5
C32 C30 C31 111.1(8)
C32 C30 C26 110.7(7)
C31 C30 C26 112.2(7)
C32 C30 H30A 107.5
C31 C30 H30A 107.5
C26 C30 H30A 107.5
C30 C31 H31A 109.5
C30 C31 H31B 109.5
H31A C31 H31B 109.5
C30 C31 H31C 109.5
H31A C31 H31C 109.5
H31B C31 H31C 109.5
C30 C32 H32A 109.5
C30 C32 H32B 109.5
H32A C32 H32B 109.5
C30 C32 H32C 109.5
H32A C32 H32C 109.5
H32B C32 H32C 109.5
O42 Li O165 98.8(9)
O42 Li O65 96.0(10)
O165 Li O65 164.8(12)
O42 Li O55 167.8(14)
O165 Li O55 78.6(9)
O65 Li O55 87.6(9)
O42 Li O162 95.2(9)
O165 Li O162 79.9(9)
O65 Li O162 95.3(12)
O55 Li O162 96.1(12)
O42 Li O45 78.6(8)
O165 Li O45 95.7(10)
O65 Li O45 90.6(10)
O55 Li O45 89.7(11)
O162 Li O45 171.9(11)
O42 Li O52 98.9(10)
O165 Li O52 1.7(15)
O65 Li O52 165.1(14)
O55 Li O52 78.2(11)
O162 Li O52 81.7(14)
O45 Li O52 94.0(16)
O42 Li O62 172.1(12)
O165 Li O62 87.6(10)
O65 Li O62 77.9(10)
O55 Li O62 11.8(10)
O162 Li O62 90.3(12)
O45 Li O62 96.4(11)
O52 Li O62 87.5(11)
O42 Li O152 84.7(9)
O165 Li O152 95.3(9)
O65 Li O152 82.5(11)
O55 Li O152 107.4(12)
O162 Li O152 17.5(7)
O45 Li O152 161.2(11)
O52 Li O152 97.1(14)
O62 Li O152 99.2(12)
O42 Li O155 88.9(10)
O165 Li O155 167.1(13)
O65 Li O155 9.9(11)
O55 Li O155 96.0(11)
O162 Li O155 89.2(11)
O45 Li O155 95.9(9)
O52 Li O155 168.5(16)
O62 Li O155 85.6(10)
O152 Li O155 75.0(10)
O42 C41 H41A 109.5
O42 C41 H41B 109.5
H41A C41 H41B 109.5
O42 C41 H41C 109.5
H41A C41 H41C 109.5
H41B C41 H41C 109.5
C43 O42 C41 115.2(12)
C43 O42 Li 115.7(10)
C41 O42 Li 123.8(12)
O42 C43 C44 110.0(11)
O42 C43 H43A 109.7
C44 C43 H43A 109.7
O42 C43 H43B 109.7
C44 C43 H43B 109.7
H43A C43 H43B 108.2
O45 C44 C43 110.7(12)
O45 C44 H44A 109.5
C43 C44 H44A 109.5
O45 C44 H44B 109.5
C43 C44 H44B 109.5
H44A C44 H44B 108.1
C46 O45 C44 113.6(11)
C46 O45 Li 132.5(11)
C44 O45 Li 113.4(10)
O45 C46 H46A 109.5
O45 C46 H46B 109.5
H46A C46 H46B 109.5
O45 C46 H46C 109.5
H46A C46 H46C 109.5
H46B C46 H46C 109.5
O52 C51 H51A 109.5
O52 C51 H51B 109.5
H51A C51 H51B 109.5
O52 C51 H51C 109.5
H51A C51 H51C 109.5
H51B C51 H51C 109.5
C51 O52 C53 108(2)
C51 O52 Li 131(2)
C53 O52 Li 114.1(18)
O52 C53 C54 109.1(18)
O52 C53 H53A 109.9
C54 C53 H53A 109.9
O52 C53 H53B 109.9
C54 C53 H53B 109.9
H53A C53 H53B 108.3
O55 C54 C53 108.6(15)
O55 C54 H54A 110.0
C53 C54 H54A 110.0
O55 C54 H54B 110.0
C53 C54 H54B 110.0
H54A C54 H54B 108.3
C56 O55 C54 116.1(17)
C56 O55 Li 115.9(19)
C54 O55 Li 110.9(15)
O55 C56 H56A 109.5
O55 C56 H56B 109.5
H56A C56 H56B 109.5
O55 C56 H56C 109.5
H56A C56 H56C 109.5
H56B C56 H56C 109.5
O152 C151 H15F 109.5
O152 C151 H15G 109.5
H15F C151 H15G 109.5
O152 C151 H15H 109.5
H15F C151 H15H 109.5
H15G C151 H15H 109.5
C151 O152 C153 122(3)
C151 O152 Li 118(3)
C153 O152 Li 115.6(16)
O152 C153 C154 110(2)
O152 C153 H15B 109.6
C154 C153 H15B 109.6
O152 C153 H15C 109.6
C154 C153 H15C 109.6
H15B C153 H15C 108.1
O155 C154 C153 109(2)
O155 C154 H15D 109.9
C153 C154 H15D 109.9
O155 C154 H15E 109.9
C153 C154 H15E 109.9
H15D C154 H15E 108.3
C156 O155 C154 126(2)
C156 O155 Li 114.7(18)
C154 O155 Li 111.7(16)
O155 C156 H15I 109.5
O155 C156 H15J 109.5
H15I C156 H15J 109.5
O155 C156 H15K 109.5
H15I C156 H15K 109.5
H15J C156 H15K 109.5
O62 C61 H61A 109.5
O62 C61 H61B 109.5
H61A C61 H61B 109.5
O62 C61 H61C 109.5
H61A C61 H61C 109.5
H61B C61 H61C 109.5
C61 O62 C63 115(2)
C61 O62 Li 127(2)
C63 O62 Li 109.9(18)
O62 C63 C64 107.0(18)
O62 C63 H63A 110.3
C64 C63 H63A 110.3
O62 C63 H63B 110.3
C64 C63 H63B 110.3
H63A C63 H63B 108.6
O65 C64 C63 106.9(18)
O65 C64 H64A 110.3
C63 C64 H64A 110.3
O65 C64 H64B 110.3
C63 C64 H64B 110.3
H64A C64 H64B 108.6
C66 O65 C64 121(2)
C66 O65 Li 121(2)
C64 O65 Li 113.5(16)
O65 C66 H66A 109.5
O65 C66 H66B 109.5
H66A C66 H66B 109.5
O65 C66 H66C 109.5
H66A C66 H66C 109.5
H66B C66 H66C 109.5
O162 C161 H16H 109.5
O162 C161 H16I 109.5
H16H C161 H16I 109.5
O162 C161 H16J 109.5
H16H C161 H16J 109.5
H16I C161 H16J 109.5
C163 O162 C161 100.3(16)
C163 O162 Li 115.3(13)
C161 O162 Li 143.7(16)
O162 C163 C164 115.1(17)
O162 C163 H16D 108.5
C164 C163 H16D 108.5
O162 C163 H16E 108.5
C164 C163 H16E 108.5
H16D C163 H16E 107.5
O165 C164 C163 113.8(17)
O165 C164 H16F 108.8
C163 C164 H16F 108.8
O165 C164 H16G 108.8
C163 C164 H16G 108.8
H16F C164 H16G 107.7
C166 O165 C164 117.1(18)
C166 O165 Li 126.6(17)
C164 O165 Li 113.2(13)
O165 C166 H16K 109.5
O165 C166 H16L 109.5
H16K C166 H16L 109.5
O165 C166 H16M 109.5
H16K C166 H16M 109.5
H16L C166 H16M 109.5

loop_
_geom_bond_atom_site_label_1
_geom_bond_atom_site_label_2
_geom_bond_distance
Hf N2 2.116(6)
Hf N1 2.133(6)
Hf C1 2.218(8)
Hf Cl2 2.373(6)
Hf Cl1 2.385(4)
N1 C9 1.430(10)
N1 C7 1.465(10)
N2 C21 1.431(10)
N2 C8 1.471(10)
C1 C6 1.384(12)
C1 C2 1.406(11)
C2 C3 1.407(12)
C2 C7 1.502(12)
C3 C4 1.382(13)
C3 H3A 0.9500
C4 C5 1.400(13)
C4 H4A 0.9500
C5 C6 1.386(12)
C5 H5A 0.9500
C6 C8 1.497(12)
C7 H7A 0.9900
C7 H7B 0.9900
C8 H8A 0.9900
C8 H8B 0.9900
C9 C10 1.406(12)
C9 C14 1.421(12)
C10 C11 1.385(12)
C10 C15 1.541(12)
C11 C12 1.367(14)
C11 H11A 0.9500
C12 C13 1.358(14)
C12 H12A 0.9500
C13 C14 1.407(13)
C13 H13A 0.9500
C14 C18 1.494(13)
C15 C16 1.530(14)
C15 C17 1.552(12)
C15 H15A 1.0000
C16 H16A 0.9800
C16 H16B 0.9800
C16 H16C 0.9800
C17 H17A 0.9800
C17 H17B 0.9800
C17 H17C 0.9800
C18 C20 1.524(13)
C18 C19 1.545(12)
C18 H18A 1.0000
C19 H19A 0.9800
C19 H19B 0.9800
C19 H19C 0.9800
C20 H20A 0.9800
C20 H20B 0.9800
C20 H20C 0.9800
C21 C22 1.383(12)
C21 C26 1.427(12)
C22 C23 1.412(12)
C22 C27 1.508(13)
C23 C24 1.373(13)
C23 H23A 0.9500
C24 C25 1.387(13)
C24 H24A 0.9500
C25 C26 1.386(11)
C25 H25A 0.9500
C26 C30 1.523(12)
C27 C29 1.507(15)
C27 C28 1.508(15)
C27 H27A 1.0000
C28 H28A 0.9800
C28 H28B 0.9800
C28 H28C 0.9800
C29 H29A 0.9800
C29 H29B 0.9800
C29 H29C 0.9800
C30 C32 1.517(12)
C30 C31 1.522(12)
C30 H30A 1.0000
C31 H31A 0.9800
C31 H31B 0.9800
C31 H31C 0.9800
C32 H32A 0.9800
C32 H32B 0.9800
C32 H32C 0.9800
Li O42 2.09(2)
Li O165 2.09(2)
Li O65 2.10(3)
Li O55 2.11(3)
Li O162 2.11(3)
Li O45 2.11(2)
Li O52 2.12(4)
Li O62 2.14(3)
Li O152 2.16(3)
Li O155 2.29(3)
C41 O42 1.364(13)
C41 H41A 0.9800
C41 H41B 0.9800
C41 H41C 0.9800
O42 C43 1.356(14)
C43 C44 1.549(17)
C43 H43A 0.9900
C43 H43B 0.9900
C44 O45 1.457(15)
C44 H44A 0.9900
C44 H44B 0.9900
O45 C46 1.375(13)
C46 H46A 0.9800
C46 H46B 0.9800
C46 H46C 0.9800
C51 O52 1.365(19)
C51 H51A 0.9800
C51 H51B 0.9800
C51 H51C 0.9800
O52 C53 1.37(2)
C53 C54 1.519(19)
C53 H53A 0.9900
C53 H53B 0.9900
C54 O55 1.441(18)
C54 H54A 0.9900
C54 H54B 0.9900
O55 C56 1.417(18)
C56 H56A 0.9800
C56 H56B 0.9800
C56 H56C 0.9800
C151 O152 1.34(2)
C151 H15F 0.9800
C151 H15G 0.9800
C151 H15H 0.9800
O152 C153 1.345(19)
C153 C154 1.57(2)
C153 H15B 0.9900
C153 H15C 0.9900
C154 O155 1.43(2)
C154 H15D 0.9900
C154 H15E 0.9900
O155 C156 1.409(16)
C156 H15I 0.9800
C156 H15J 0.9800
C156 H15K 0.9800
C61 O62 1.349(19)
C61 H61A 0.9800
C61 H61B 0.9800
C61 H61C 0.9800
O62 C63 1.383(19)
C63 C64 1.55(2)
C63 H63A 0.9900
C63 H63B 0.9900
C64 O65 1.44(2)
C64 H64A 0.9900
C64 H64B 0.9900
O65 C66 1.414(17)
C66 H66A 0.9800
C66 H66B 0.9800
C66 H66C 0.9800
C161 O162 1.371(18)
C161 H16H 0.9800
C161 H16I 0.9800
C161 H16J 0.9800
O162 C163 1.365(18)
C163 C164 1.52(2)
C163 H16D 0.9900
C163 H16E 0.9900
C164 O165 1.426(19)
C164 H16F 0.9900
C164 H16G 0.9900
O165 C166 1.417(18)
C166 H16K 0.9800
C166 H16L 0.9800
C166 H16M 0.9800
